data_2018158
loop_
_publ_author_name
'Smith, Graham'
'Wermuth, Urs D.'

_publ_section_title
;
 Proton-transfer compounds of isonipecotamide with the aromatic
 dicarboxylic acids 4-nitrophthalic, 4,5-dichlorophthalic,
 5-nitroisophthalic and terephthalic acid
;
_journal_coeditor_code SU3064
_journal_issue 7
_journal_name_full 'Acta Crystallographica Section C'
_journal_page_first o259
_journal_page_last o264
_journal_paper_doi 10.1107/S0108270111020518
_journal_volume 67
_journal_year 2011
_chemical_formula_iupac 'C6 H13 N2 O + , C8 H4 N O6 -'
_chemical_formula_moiety 'C6 H13 N2 O +, C8 H4 N O6 -'
_chemical_formula_sum 'C14 H17 N3 O7'
_chemical_formula_weight 339.31
_chemical_melting_point 467
_chemical_name_common 'isonipecotamide hydrogen 4-nitrophthalate'
_chemical_name_systematic
;
4-carbamoylpiperidinium 2-carboxy-4-nitrobenzoate
;
_space_group_IT_number 14
_symmetry_cell_setting monoclinic
_symmetry_space_group_name_Hall '-P 2yn'
_symmetry_space_group_name_H-M 'P 1 21/n 1'
_atom_sites_solution_hydrogens geom
_atom_sites_solution_primary direct
_atom_sites_solution_secondary difmap
_audit_creation_method SHELXL97
_cell_angle_alpha 90.00
_cell_angle_beta 93.082(8)
_cell_angle_gamma 90.00
_cell_formula_units_Z 4
_cell_length_a 5.8637(5)
_cell_length_b 11.2707(8)
_cell_length_c 23.0268(19)
_cell_measurement_reflns_used 4796
_cell_measurement_temperature 200(2)
_cell_measurement_theta_max 28.804
_cell_measurement_theta_min 3.204
_cell_volume 1519.6(2)
_computing_cell_refinement 'CrysAlis PRO (Oxford Diffraction, 2009)'
_computing_data_collection 'CrysAlis PRO (Oxford Diffraction, 2009)'
_computing_data_reduction 'CrysAlis PRO (Oxford Diffraction, 2009)'
_computing_molecular_graphics 'PLATON (Spek, 2009)'
_computing_publication_material 'PLATON (Spek, 2009)'
_computing_structure_refinement
;
SHELXL97 (Sheldrick, 2008) within WinGX (Farrugia, 1999)
;
_computing_structure_solution 'SIR92 (Altomare <i>et al.</i>, 1994)'
_diffrn_ambient_temperature 200(2)
_diffrn_measured_fraction_theta_full 0.9997
_diffrn_measured_fraction_theta_max 0.9997
_diffrn_measurement_device_type 'Oxford Gemini-S CCD area-detector'
_diffrn_measurement_method \w
_diffrn_radiation_monochromator graphite
_diffrn_radiation_source 'Enhance (Mo) X-ray source'
_diffrn_radiation_type MoK\a
_diffrn_radiation_wavelength 0.71073
_diffrn_reflns_av_R_equivalents 0.0226
_diffrn_reflns_av_sigmaI/netI 0.0251
_diffrn_reflns_limit_h_max 6
_diffrn_reflns_limit_h_min -7
_diffrn_reflns_limit_k_max 13
_diffrn_reflns_limit_k_min -13
_diffrn_reflns_limit_l_max 26
_diffrn_reflns_limit_l_min -28
_diffrn_reflns_number 10364
_diffrn_reflns_theta_full 26.00
_diffrn_reflns_theta_max 26.00
_diffrn_reflns_theta_min 3.21
_diffrn_standards_number 0
_exptl_absorpt_coefficient_mu 0.121
_exptl_absorpt_correction_T_max 0.980
_exptl_absorpt_correction_T_min 0.915
_exptl_absorpt_correction_type multi-scan
_exptl_absorpt_process_details '(CrysAlis PRO; Oxford Diffraction, 2009)'
_exptl_crystal_colour colourless
_exptl_crystal_density_diffrn 1.483
_exptl_crystal_density_method 'not measured'
_exptl_crystal_description plate
_exptl_crystal_F_000 712
_exptl_crystal_size_max 0.40
_exptl_crystal_size_mid 0.40
_exptl_crystal_size_min 0.12
_refine_diff_density_max 0.350
_refine_diff_density_min -0.262
_refine_ls_extinction_method none
_refine_ls_goodness_of_fit_ref 1.053
_refine_ls_hydrogen_treatment mixed
_refine_ls_matrix_type full
_refine_ls_number_parameters 233
_refine_ls_number_reflns 2989
_refine_ls_number_restraints 0
_refine_ls_restrained_S_all 1.053
_refine_ls_R_factor_all 0.0635
_refine_ls_R_factor_gt 0.0461
_refine_ls_shift/su_max 0.000
_refine_ls_shift/su_mean 0.000
_refine_ls_structure_factor_coef Fsqd
_refine_ls_weighting_details 'calc w = 1/[\s^2^(Fo^2^)+(0.0482P)^2^+0.9247P] where P=(Fo^2^+2Fc^2^)/3'
_refine_ls_weighting_scheme calc
_refine_ls_wR_factor_gt 0.1077
_refine_ls_wR_factor_ref 0.1141
_reflns_number_gt 2375
_reflns_number_total 2989
_reflns_threshold_expression I>2\s(I)
_cod_data_source_file su3064.cif
_cod_data_source_block I
_cod_original_sg_symbol_H-M 'P 21/n'
_cod_database_code 2018158
_cod_database_fobs_code 2018158

loop_
_symmetry_equiv_pos_as_xyz
'x, y, z'
'-x+1/2, y+1/2, -z+1/2'
'-x, -y, -z'
'x+1/2, -y+1/2, z+1/2'

loop_
_atom_site_aniso_label
_atom_site_aniso_U_11
_atom_site_aniso_U_22
_atom_site_aniso_U_33
_atom_site_aniso_U_12
_atom_site_aniso_U_13
_atom_site_aniso_U_23
O41A 0.0394(10) 0.0472(10) 0.0533(10) -0.0162(8) -0.0076(8) 0.0227(8)
N1A 0.0290(10) 0.0349(10) 0.0257(9) -0.0114(8) 0.0004(8) 0.0048(7)
N41A 0.0359(12) 0.0520(13) 0.0407(12) -0.0080(10) -0.0005(9) 0.0226(10)
C2A 0.0645(17) 0.0317(12) 0.0421(13) -0.0095(12) 0.0186(12) 0.0007(10)
C3A 0.0569(16) 0.0316(12) 0.0446(14) -0.0015(11) 0.0232(12) 0.0045(10)
C4A 0.0325(11) 0.0348(11) 0.0234(10) -0.0111(9) -0.0043(8) 0.0043(8)
C5A 0.0317(12) 0.0311(11) 0.0422(13) 0.0008(9) 0.0085(10) 0.0070(9)
C6A 0.0335(13) 0.0444(13) 0.0505(14) -0.0008(10) 0.0134(11) 0.0102(11)
C41A 0.0357(12) 0.0308(11) 0.0230(10) -0.0024(9) 0.0033(9) 0.0016(8)
O11 0.0379(9) 0.0366(8) 0.0348(8) -0.0131(7) 0.0137(7) -0.0089(7)
O12 0.0297(8) 0.0386(8) 0.0369(8) -0.0172(7) 0.0107(6) -0.0063(7)
O21 0.0411(9) 0.0388(9) 0.0396(9) 0.0146(7) -0.0194(7) -0.0125(7)
O22 0.0334(8) 0.0281(7) 0.0303(8) 0.0120(6) -0.0015(6) -0.0022(6)
O41 0.0539(11) 0.0506(10) 0.0396(9) -0.0067(9) -0.0078(8) -0.0139(8)
O42 0.0345(10) 0.0814(13) 0.0458(10) 0.0067(9) -0.0198(8) -0.0017(9)
N4 0.0351(11) 0.0448(11) 0.0268(9) -0.0070(9) -0.0033(8) 0.0032(8)
C1 0.0190(9) 0.0212(9) 0.0261(10) -0.0015(7) 0.0065(7) 0.0042(7)
C2 0.0185(9) 0.0203(9) 0.0228(9) -0.0028(7) 0.0024(7) 0.0026(7)
C3 0.0277(10) 0.0217(9) 0.0239(9) -0.0015(8) 0.0023(8) 0.0017(8)
C4 0.0234(10) 0.0332(11) 0.0208(9) -0.0075(8) -0.0023(8) 0.0045(8)
C5 0.0223(10) 0.0341(11) 0.0363(11) 0.0046(9) 0.0005(9) 0.0075(9)
C6 0.0240(11) 0.0244(10) 0.0404(12) 0.0044(8) 0.0052(9) 0.0005(9)
C11 0.0234(10) 0.0169(9) 0.0331(11) 0.0015(8) 0.0075(8) -0.0010(8)
C21 0.0224(10) 0.0183(9) 0.0250(9) -0.0010(7) 0.0010(8) 0.0008(7)

loop_
_atom_site_type_symbol
_atom_site_label
_atom_site_fract_x
_atom_site_fract_y
_atom_site_fract_z
_atom_site_U_iso_or_equiv
_atom_site_thermal_displace_type
_atom_site_calc_flag
_atom_site_refinement_flags
_atom_site_occupancy
O O41A 0.5071(3) 0.87661(14) 0.55291(7) 0.0470(6) Uani . . 1.000
N N1A 0.0153(3) 0.63006(16) 0.65455(8) 0.0299(6) Uani . . 1.000
N N41A 0.2315(4) 0.9218(2) 0.48579(9) 0.0430(7) Uani . . 1.000
C C2A 0.0994(5) 0.5737(2) 0.60175(11) 0.0455(8) Uani . . 1.000
C C3A 0.2620(4) 0.65623(19) 0.57243(11) 0.0436(8) Uani . . 1.000
C C4A 0.1494(4) 0.77453(18) 0.55762(8) 0.0304(6) Uani . . 1.000
C C5A 0.0609(4) 0.82942(19) 0.61283(10) 0.0348(7) Uani . . 1.000
C C6A -0.0971(4) 0.7461(2) 0.64247(11) 0.0424(8) Uani . . 1.000
C C41A 0.3124(4) 0.86121(18) 0.53162(8) 0.0298(6) Uani . . 1.000
O O11 0.6413(3) 0.51227(13) 0.69033(6) 0.0360(5) Uani . . 1.000
O O12 0.4026(2) 0.46519(13) 0.75858(6) 0.0348(5) Uani . . 1.000
O O21 0.3549(3) 0.72451(13) 0.73146(7) 0.0406(5) Uani . . 1.000
O O22 0.3569(2) 0.84857(12) 0.80634(6) 0.0307(4) Uani . . 1.000
O O41 1.0325(3) 0.85304(16) 0.93918(7) 0.0484(6) Uani . . 1.000
O O42 1.2952(3) 0.71969(18) 0.93283(8) 0.0547(6) Uani . . 1.000
N N4 1.1086(3) 0.76236(17) 0.91794(7) 0.0358(6) Uani . . 1.000
C C1 0.7105(3) 0.58879(16) 0.78603(8) 0.0219(5) Uani . . 1.000
C C2 0.6377(3) 0.69872(16) 0.80700(8) 0.0205(5) Uani . . 1.000
C C3 0.7680(3) 0.75455(17) 0.85112(8) 0.0244(5) Uani . . 1.000
C C4 0.9697(3) 0.70127(17) 0.87223(8) 0.0259(6) Uani . . 1.000
C C5 1.0447(3) 0.59532(19) 0.85117(9) 0.0309(6) Uani . . 1.000
C C6 0.9130(3) 0.53851(18) 0.80846(9) 0.0295(6) Uani . . 1.000
C C11 0.5745(3) 0.51917(16) 0.74006(9) 0.0243(6) Uani . . 1.000
C C21 0.4318(3) 0.75916(16) 0.77889(8) 0.0219(5) Uani . . 1.000
H H4A 0.02000 0.76110 0.52970 0.0370 Uiso calc R 1.000
H H11A -0.098(5) 0.578(2) 0.6715(11) 0.050(7) Uiso . . 1.000
H H12A 0.138(5) 0.641(2) 0.6813(11) 0.046(7) Uiso . . 1.000
H H21A -0.02880 0.55490 0.57500 0.0550 Uiso calc R 1.000
H H22A 0.17740 0.50030 0.61220 0.0550 Uiso calc R 1.000
H H31A 0.31080 0.61940 0.53710 0.0520 Uiso calc R 1.000
H H32A 0.39630 0.66940 0.59810 0.0520 Uiso calc R 1.000
H H42A 0.318(5) 0.983(2) 0.4725(12) 0.053(8) Uiso . . 1.000
H H43A 0.104(5) 0.902(3) 0.4714(13) 0.059(9) Uiso . . 1.000
H H51A 0.18920 0.84900 0.63940 0.0420 Uiso calc R 1.000
H H52A -0.01990 0.90240 0.60290 0.0420 Uiso calc R 1.000
H H61A -0.14110 0.78110 0.67870 0.0510 Uiso calc R 1.000
H H62A -0.23450 0.73400 0.61780 0.0510 Uiso calc R 1.000
H H3 0.72110 0.82640 0.86630 0.0290 Uiso calc R 1.000
H H5 1.18200 0.56250 0.86550 0.0370 Uiso calc R 1.000
H H6 0.96000 0.46560 0.79440 0.0350 Uiso calc R 1.000
H H22 0.25130 0.89510 0.78030 0.0370 Uiso . R 1.000

loop_
_atom_type_symbol
_atom_type_description
_atom_type_scat_dispersion_real
_atom_type_scat_dispersion_imag
_atom_type_scat_source
C C 0.0033 0.0016 'International Tables Vol C Tables 4.2.6.8 and 6.1.1.4'
H H 0.0000 0.0000 'International Tables Vol C Tables 4.2.6.8 and 6.1.1.4'
N N 0.0061 0.0033 'International Tables Vol C Tables 4.2.6.8 and 6.1.1.4'
O O 0.0106 0.0060 'International Tables Vol C Tables 4.2.6.8 and 6.1.1.4'

loop_
_geom_angle_atom_site_label_1
_geom_angle_atom_site_label_2
_geom_angle_atom_site_label_3
_geom_angle_site_symmetry_1
_geom_angle_site_symmetry_2
_geom_angle_site_symmetry_3
_geom_angle
_geom_angle_publ_flag
C21 O22 H22 . . . 110.00 no
C2A N1A C6A . . . 112.87(18) no
C2A N1A H12A . . . 108.7(16) no
C6A N1A H11A . . . 107.3(15) no
C2A N1A H11A . . . 109.4(14) no
H11A N1A H12A . . . 109(2) no
C6A N1A H12A . . . 109.1(14) no
H42A N41A H43A . . . 125(3) no
C41A N41A H43A . . . 117(2) no
C41A N41A H42A . . . 118.2(18) no
O41 N4 O42 . . . 123.56(19) no
O41 N4 C4 . . . 118.48(17) no
O42 N4 C4 . . . 117.95(18) no
N1A C2A C3A . . . 110.35(18) no
C2A C3A C4A . . . 111.3(2) no
C5A C4A C41A . . . 108.52(17) no
C3A C4A C5A . . . 109.35(17) no
C3A C4A C41A . . . 112.31(19) no
C4A C5A C6A . . . 111.62(18) no
N1A C6A C5A . . . 110.86(18) no
O41A C41A C4A . . . 121.73(18) no
N41A C41A C4A . . . 116.2(2) no
O41A C41A N41A . . . 122.0(2) no
H21A C2A H22A . . . 108.00 no
N1A C2A H22A . . . 110.00 no
N1A C2A H21A . . . 110.00 no
C3A C2A H22A . . . 110.00 no
C3A C2A H21A . . . 110.00 no
C2A C3A H31A . . . 109.00 no
C4A C3A H31A . . . 109.00 no
H31A C3A H32A . . . 108.00 no
C2A C3A H32A . . . 109.00 no
C4A C3A H32A . . . 109.00 no
C41A C4A H4A . . . 109.00 no
C5A C4A H4A . . . 109.00 no
C3A C4A H4A . . . 109.00 no
C4A C5A H52A . . . 109.00 no
C6A C5A H51A . . . 109.00 no
C4A C5A H51A . . . 109.00 no
C6A C5A H52A . . . 109.00 no
H51A C5A H52A . . . 108.00 no
N1A C6A H62A . . . 109.00 no
C5A C6A H61A . . . 110.00 no
C5A C6A H62A . . . 109.00 no
N1A C6A H61A . . . 109.00 no
H61A C6A H62A . . . 108.00 no
C2 C1 C11 . . . 122.71(16) no
C6 C1 C11 . . . 117.19(16) no
C2 C1 C6 . . . 120.09(17) no
C1 C2 C21 . . . 120.26(16) no
C3 C2 C21 . . . 120.50(16) no
C1 C2 C3 . . . 119.07(16) no
C2 C3 C4 . . . 118.96(17) no
N4 C4 C3 . . . 118.49(17) no
C3 C4 C5 . . . 122.39(17) no
N4 C4 C5 . . . 119.11(16) no
C4 C5 C6 . . . 118.70(17) no
C1 C6 C5 . . . 120.76(18) no
O11 C11 C1 . . . 120.12(17) no
O12 C11 C1 . . . 114.33(17) no
O11 C11 O12 . . . 125.39(18) no
O21 C21 C2 . . . 119.29(17) no
O22 C21 C2 . . . 115.69(16) no
O21 C21 O22 . . . 124.94(17) no
C2 C3 H3 . . . 121.00 no
C4 C3 H3 . . . 121.00 no
C4 C5 H5 . . . 121.00 no
C6 C5 H5 . . . 121.00 no
C1 C6 H6 . . . 120.00 no
C5 C6 H6 . . . 120.00 no

loop_
_geom_bond_atom_site_label_1
_geom_bond_atom_site_label_2
_geom_bond_site_symmetry_1
_geom_bond_site_symmetry_2
_geom_bond_distance
_geom_bond_publ_flag
O41A C41A . . 1.230(3) no
O11 C11 . . 1.233(2) no
O12 C11 . . 1.271(2) no
O21 C21 . . 1.223(2) no
O22 C21 . . 1.280(2) no
O41 N4 . . 1.227(3) no
O42 N4 . . 1.227(3) no
O22 H22 . . 0.9900 no
N1A C2A . . 1.480(3) no
N1A C6A . . 1.484(3) no
N41A C41A . . 1.323(3) no
N1A H12A . . 0.93(3) no
N1A H11A . . 0.98(3) no
N41A H42A . . 0.92(3) no
N41A H43A . . 0.83(3) no
N4 C4 . . 1.467(3) no
C2A C3A . . 1.516(3) no
C3A C4A . . 1.519(3) no
C4A C41A . . 1.513(3) no
C4A C5A . . 1.529(3) no
C5A C6A . . 1.508(3) no
C2A H21A . . 0.9700 no
C2A H22A . . 0.9700 no
C3A H31A . . 0.9700 no
C3A H32A . . 0.9700 no
C4A H4A . . 0.9800 no
C5A H51A . . 0.9700 no
C5A H52A . . 0.9700 no
C6A H62A . . 0.9700 no
C6A H61A . . 0.9700 no
C1 C2 . . 1.405(3) no
C1 C11 . . 1.510(3) no
C1 C6 . . 1.390(3) no
C2 C3 . . 1.389(3) no
C2 C21 . . 1.502(3) no
C3 C4 . . 1.391(3) no
C4 C5 . . 1.370(3) no
C5 C6 . . 1.376(3) no
C3 H3 . . 0.9300 no
C5 H5 . . 0.9300 no
C6 H6 . . 0.9300 no

loop_
_geom_hbond_atom_site_label_D
_geom_hbond_atom_site_label_H
_geom_hbond_atom_site_label_A
_geom_hbond_site_symmetry_A
_geom_hbond_distance_DH
_geom_hbond_distance_HA
_geom_hbond_distance_DA
_geom_hbond_angle_DHA
_geom_hbond_publ_flag
N1A H11A O11 1_455 0.98(3) 1.77(3) 2.729(2) 163(2) yes
N1A H12A O21 . 0.93(3) 1.92(3) 2.803(2) 158(2) yes
N41A H42A O41A 3_676 0.92(3) 1.99(3) 2.907(3) 176(2) yes
N41A H43A O42 4_364 0.83(3) 2.40(3) 3.200(3) 161(3) yes
O22 H22 O12 2_556 0.99 1.47 2.4562(19) 179 yes
C4A H4A O42 4_364 0.98 2.54 3.454(3) 156 no
C2A H22A O22 2_546 0.97 2.55 3.305(3) 134 no

loop_
_geom_torsion_atom_site_label_1
_geom_torsion_atom_site_label_2
_geom_torsion_atom_site_label_3
_geom_torsion_atom_site_label_4
_geom_torsion_site_symmetry_1
_geom_torsion_site_symmetry_2
_geom_torsion_site_symmetry_3
_geom_torsion_site_symmetry_4
_geom_torsion
_geom_torsion_publ_flag
C6A N1A C2A C3A . . . . 56.6(3) no
C2A N1A C6A C5A . . . . -55.9(3) no
O41 N4 C4 C3 . . . . 6.0(3) no
O41 N4 C4 C5 . . . . -175.20(18) no
O42 N4 C4 C3 . . . . -174.03(18) no
O42 N4 C4 C5 . . . . 4.8(3) no
N1A C2A C3A C4A . . . . -56.8(3) no
C2A C3A C4A C5A . . . . 56.0(2) no
C2A C3A C4A C41A . . . . 176.54(18) no
C5A C4A C41A O41A . . . . 75.2(3) no
C5A C4A C41A N41A . . . . -103.0(2) no
C3A C4A C41A O41A . . . . -45.8(3) no
C3A C4A C5A C6A . . . . -55.2(2) no
C41A C4A C5A C6A . . . . -178.04(18) no
C3A C4A C41A N41A . . . . 136.0(2) no
C4A C5A C6A N1A . . . . 54.9(2) no
C6 C1 C2 C3 . . . . -1.4(3) no
C6 C1 C2 C21 . . . . 173.89(17) no
C11 C1 C2 C3 . . . . 177.23(17) no
C11 C1 C2 C21 . . . . -7.4(3) no
C2 C1 C6 C5 . . . . -0.1(3) no
C11 C1 C6 C5 . . . . -178.87(18) no
C2 C1 C11 O11 . . . . 107.7(2) no
C2 C1 C11 O12 . . . . -76.7(2) no
C6 C1 C11 O11 . . . . -73.6(2) no
C6 C1 C11 O12 . . . . 102.0(2) no
C1 C2 C3 C4 . . . . 1.6(3) no
C21 C2 C3 C4 . . . . -173.75(17) no
C1 C2 C21 O21 . . . . -14.0(3) no
C1 C2 C21 O22 . . . . 169.25(16) no
C3 C2 C21 O21 . . . . 161.27(18) no
C3 C2 C21 O22 . . . . -15.5(3) no
C2 C3 C4 N4 . . . . 178.65(17) no
C2 C3 C4 C5 . . . . -0.2(3) no
N4 C4 C5 C6 . . . . 179.79(17) no
C3 C4 C5 C6 . . . . -1.4(3) no
C4 C5 C6 C1 . . . . 1.5(3) no
